data_4519290
loop_
_publ_author_name
'Liu, Yun'
'Chen, Yushuang'
'Yihuo, Aying'
'Zhou, Yuqiao'
'Liu, Xiaohua'
'Lin, Lili'
'Feng, Xiaoming'

_publ_section_title
;
 Diastereodivergent Synthesis of Chiral \a-Aminoketones via a Catalytic
 O--H Insertion/Barnes--Claisen Rearrangement Reaction
;
_journal_name_full 'ACS Catalysis'
_journal_page_first 1784
_journal_page_last 1790
_journal_paper_doi 10.1021/acscatal.1c05789
_journal_year 2022
_chemical_absolute_configuration ad
_chemical_formula_moiety 'C22 H24 Cl N O4 S'
_chemical_formula_sum 'C22 H24 Cl N O4 S'
_chemical_formula_weight 433.93
_space_group_crystal_system monoclinic
_space_group_IT_number 4
_space_group_name_Hall 'P 2yb'
_space_group_name_H-M_alt 'P 1 21 1'
_atom_sites_solution_hydrogens mixed
_atom_sites_solution_primary dual
_atom_sites_solution_secondary difmap
_audit_creation_method SHELXL-2018/3
_cell_angle_alpha 90
_cell_angle_beta 95.248(2)
_cell_angle_gamma 90
_cell_formula_units_Z 2
_cell_length_a 9.8706(4)
_cell_length_b 5.4872(2)
_cell_length_c 20.3442(8)
_cell_measurement_reflns_used 9881
_cell_measurement_temperature 173(2)
_cell_measurement_theta_max 68.28
_cell_measurement_theta_min 4.36
_cell_volume 1097.26(7)
_computing_cell_refinement 'Bruker SAINT'
_computing_data_collection 'Bruker APEX3'
_computing_data_reduction 'Bruker SAINT'
_computing_molecular_graphics 'Bruker SHELXTL'
_computing_publication_material 'Bruker SHELXTL'
_computing_structure_refinement 'SHELXL-2018/3 (Sheldrick, 2018)'
_computing_structure_solution 'SHELXT (Sheldrick 2008)'
_diffrn_ambient_temperature 173(2)
_diffrn_measured_fraction_theta_full 0.987
_diffrn_measured_fraction_theta_max 0.987
_diffrn_measurement_device_type 'Bruker D8 Venture Photon II'
_diffrn_measurement_method '\f and \w scans'
_diffrn_radiation_type CuK\a
_diffrn_radiation_wavelength 1.54178
_diffrn_reflns_av_R_equivalents 0.0483
_diffrn_reflns_av_unetI/netI 0.0481
_diffrn_reflns_Laue_measured_fraction_full 0.987
_diffrn_reflns_Laue_measured_fraction_max 0.987
_diffrn_reflns_limit_h_max 11
_diffrn_reflns_limit_h_min -10
_diffrn_reflns_limit_k_max 6
_diffrn_reflns_limit_k_min -6
_diffrn_reflns_limit_l_max 24
_diffrn_reflns_limit_l_min -24
_diffrn_reflns_number 14453
_diffrn_reflns_point_group_measured_fraction_full 0.955
_diffrn_reflns_point_group_measured_fraction_max 0.954
_diffrn_reflns_theta_full 67.679
_diffrn_reflns_theta_max 68.278
_diffrn_reflns_theta_min 4.365
_exptl_absorpt_coefficient_mu 2.660
_exptl_absorpt_correction_T_max 0.8448
_exptl_absorpt_correction_T_min 0.3732
_exptl_absorpt_correction_type numerical
_exptl_absorpt_process_details 'SADABS (Krause et al., 2015)'
_exptl_crystal_colour yellow
_exptl_crystal_density_diffrn 1.313
_exptl_crystal_description flake
_exptl_crystal_F_000 456
_exptl_crystal_size_max 0.701
_exptl_crystal_size_mid 0.180
_exptl_crystal_size_min 0.104
_refine_diff_density_max 0.316
_refine_diff_density_min -0.441
_refine_diff_density_rms 0.046
_refine_ls_abs_structure_details
; 
 Flack x determined using 1537 quotients [(I+)-(I-)]/[(I+)+(I-)] 
 (Parsons, Flack and Wagner, Acta Cryst. B69 (2013) 249-259). 
;
_refine_ls_abs_structure_Flack 0.108(9)
_refine_ls_extinction_method none
_refine_ls_goodness_of_fit_ref 1.052
_refine_ls_hydrogen_treatment mixed
_refine_ls_matrix_type full
_refine_ls_number_parameters 299
_refine_ls_number_reflns 3837
_refine_ls_number_restraints 30
_refine_ls_restrained_S_all 1.055
_refine_ls_R_factor_all 0.0374
_refine_ls_R_factor_gt 0.0367
_refine_ls_shift/su_max 0.001
_refine_ls_shift/su_mean 0.000
_refine_ls_structure_factor_coef Fsqd
_refine_ls_weighting_details 'w=1/[\s^2^(Fo^2^)+(0.0523P)^2^+0.2729P] where P=(Fo^2^+2Fc^2^)/3'
_refine_ls_weighting_scheme calc
_refine_ls_wR_factor_gt 0.0935
_refine_ls_wR_factor_ref 0.0942
_reflns_Friedel_coverage 0.736
_reflns_Friedel_fraction_full 0.914
_reflns_Friedel_fraction_max 0.913
_reflns_number_gt 3764
_reflns_number_total 3837
_reflns_threshold_expression 'I > 2\s(I)'
_cod_data_source_file cs1c05789_si_003.cif
_cod_data_source_block liy013
_cod_original_sg_symbol_H-M 'P 21'
_cod_database_code 4519290
_shelx_shelxl_version_number 2018/3
_shelx_space_group_comment
; 
The symmetry employed for this shelxl refinement is uniquely defined 
by the following loop, which should always be used as a source of 
symmetry information in preference to the above space-group names. 
They are only intended as comments. 
;
_shelx_estimated_absorpt_t_min 0.257
_shelx_estimated_absorpt_t_max 0.769

loop_
_space_group_symop_operation_xyz
'x, y, z'
'-x, y+1/2, -z'

loop_
_atom_site_label
_atom_site_type_symbol
_atom_site_fract_x
_atom_site_fract_y
_atom_site_fract_z
_atom_site_U_iso_or_equiv
_atom_site_adp_type
_atom_site_occupancy
_atom_site_site_symmetry_order
_atom_site_calc_flag
_atom_site_refinement_flags_posn
_atom_site_refinement_flags_adp
_atom_site_refinement_flags_occupancy
_atom_site_disorder_assembly
_atom_site_disorder_group
Cl Cl 0.10947(8) 0.8541(2) 0.96027(5) 0.0570(3) Uani 1 1 d . . . . .
S S 0.61008(6) 0.35972(13) 0.65690(3) 0.02412(18) Uani 1 1 d . . . . .
O1 O 0.7203(2) 0.4508(4) 0.62352(10) 0.0351(5) Uani 1 1 d . . . . .
O2 O 0.6192(2) 0.1262(4) 0.68824(10) 0.0326(5) Uani 1 1 d . . . . .
O3 O 0.3104(2) 0.7130(4) 0.70009(10) 0.0344(5) Uani 1 1 d . . . . .
O4 O 0.2777(2) 0.1752(4) 0.78186(11) 0.0380(5) Uani 1 1 d . . . . .
N N 0.5876(2) 0.5581(5) 0.71417(11) 0.0256(5) Uani 1 1 d D . . . .
H1N H 0.589(4) 0.716(5) 0.7047(17) 0.035(9) Uiso 1 1 d D . . . .
C1 C 0.4641(2) 0.3592(6) 0.60017(11) 0.0221(5) Uani 1 1 d . . . . .
C2 C 0.4441(3) 0.5504(6) 0.55565(13) 0.0281(6) Uani 1 1 d . . . . .
H2 H 0.508345 0.679355 0.555628 0.034 Uiso 1 1 calc R U . . .
C3 C 0.3286(3) 0.5501(6) 0.51111(14) 0.0317(6) Uani 1 1 d . . . . .
H3 H 0.314419 0.680331 0.480492 0.038 Uiso 1 1 calc R U . . .
C4 C 0.2341(3) 0.3647(7) 0.51040(13) 0.0314(6) Uani 1 1 d . . . . .
C5 C 0.2558(3) 0.1750(6) 0.55570(16) 0.0338(7) Uani 1 1 d . . . . .
H5 H 0.191709 0.045805 0.555506 0.041 Uiso 1 1 calc R U . . .
C6 C 0.3702(3) 0.1719(6) 0.60128(14) 0.0289(6) Uani 1 1 d . . . . .
H6 H 0.383561 0.043544 0.632554 0.035 Uiso 1 1 calc R U . . .
C7 C 0.1122(3) 0.3620(10) 0.45999(17) 0.0509(9) Uani 1 1 d . . . . .
H7A H 0.122147 0.489740 0.427116 0.076 Uiso 1 1 calc R U . . .
H7B H 0.029495 0.391585 0.482023 0.076 Uiso 1 1 calc R U . . .
H7C H 0.105696 0.202835 0.438069 0.076 Uiso 1 1 calc R U . . .
C11 C 0.4925(3) 0.5067(5) 0.76333(12) 0.0226(5) Uani 1 1 d . . . . .
H11 H 0.504319 0.333752 0.778248 0.027 Uiso 1 1 calc R U . . .
C12 C 0.5225(3) 0.6788(6) 0.82387(13) 0.0276(6) Uani 1 1 d . . . . .
H12 H 0.495107 0.847656 0.809795 0.033 Uiso 1 1 calc R U . . .
C13 C 0.6707(3) 0.6827(7) 0.84706(14) 0.0357(7) Uani 1 1 d . . . . .
H13 H 0.710450 0.538925 0.866392 0.043 Uiso 1 1 calc R U . . .
C14 C 0.7494(3) 0.8753(10) 0.84212(15) 0.0458(8) Uani 1 1 d D . . . .
H14A H 0.841750 0.835519 0.857108 0.055 Uiso 1 1 d DR U . . .
H14B H 0.729670 1.011439 0.823618 0.055 Uiso 1 1 d DR U . . .
C15 C 0.3439(3) 0.5469(5) 0.73624(12) 0.0249(6) Uani 1 1 d . . . . .
C16 C 0.2390(3) 0.3614(7) 0.75617(15) 0.0353(6) Uani 1 1 d D . . . .
C17X C 0.0890(8) 0.3835(18) 0.7215(6) 0.037(2) Uani 0.433(10) 1 d D . P A 1
H17X H 0.091547 0.453896 0.676254 0.045 Uiso 0.433(10) 1 calc R U P A 1
C18X C 0.0131(8) 0.1406(18) 0.7172(6) 0.055(3) Uani 0.433(10) 1 d D . P A 1
H18A H 0.015637 0.067541 0.761222 0.082 Uiso 0.433(10) 1 calc R U P A 1
H18B H 0.056604 0.030381 0.687570 0.082 Uiso 0.433(10) 1 calc R U P A 1
H18C H -0.081685 0.168115 0.699972 0.082 Uiso 0.433(10) 1 calc R U P A 1
C19X C 0.0247(12) 0.566(3) 0.7659(7) 0.087(5) Uani 0.433(10) 1 d D . P A 1
H19A H -0.069591 0.597081 0.748525 0.131 Uiso 0.433(10) 1 calc R U P A 1
H19B H 0.076223 0.718883 0.767057 0.131 Uiso 0.433(10) 1 calc R U P A 1
H19C H 0.026253 0.499318 0.810643 0.131 Uiso 0.433(10) 1 calc R U P A 1
C17Y C 0.0935(7) 0.455(2) 0.7539(5) 0.055(2) Uani 0.567(10) 1 d D . P A 2
H17Y H 0.093072 0.635135 0.760529 0.066 Uiso 0.567(10) 1 calc R U P A 2
C18Y C 0.0408(8) 0.392(4) 0.6831(5) 0.117(6) Uani 0.567(10) 1 d D . P A 2
H18D H 0.039517 0.214640 0.677416 0.175 Uiso 0.567(10) 1 calc R U P A 2
H18E H 0.100532 0.464979 0.652560 0.175 Uiso 0.567(10) 1 calc R U P A 2
H18F H -0.051629 0.456302 0.673696 0.175 Uiso 0.567(10) 1 calc R U P A 2
C19Y C 0.0130(7) 0.332(2) 0.8041(4) 0.068(3) Uani 0.567(10) 1 d D . P A 2
H19D H 0.013373 0.154903 0.797000 0.102 Uiso 0.567(10) 1 calc R U P A 2
H19E H -0.080955 0.391429 0.799217 0.102 Uiso 0.567(10) 1 calc R U P A 2
H19F H 0.054182 0.368392 0.848646 0.102 Uiso 0.567(10) 1 calc R U P A 2
C21 C 0.4350(3) 0.6017(5) 0.87844(12) 0.0255(6) Uani 1 1 d . . . . .
C22 C 0.3255(3) 0.7440(6) 0.89270(14) 0.0288(6) Uani 1 1 d . . . . .
H22 H 0.305034 0.890145 0.868802 0.035 Uiso 1 1 calc R U . . .
C23 C 0.2461(3) 0.6722(6) 0.94199(14) 0.0325(6) Uani 1 1 d . . . . .
C24 C 0.2722(3) 0.4620(7) 0.97756(14) 0.0371(7) Uani 1 1 d . . . . .
H24 H 0.216916 0.415800 1.011323 0.045 Uiso 1 1 calc R U . . .
C25 C 0.3813(3) 0.3190(6) 0.96298(14) 0.0377(7) Uani 1 1 d . . . . .
H25 H 0.401154 0.173048 0.987068 0.045 Uiso 1 1 calc R U . . .
C26 C 0.4614(3) 0.3863(6) 0.91384(13) 0.0321(6) Uani 1 1 d . . . . .
H26 H 0.535140 0.285329 0.904033 0.038 Uiso 1 1 calc R U . . .

loop_
_atom_site_aniso_label
_atom_site_aniso_U_11
_atom_site_aniso_U_22
_atom_site_aniso_U_33
_atom_site_aniso_U_23
_atom_site_aniso_U_13
_atom_site_aniso_U_12
Cl 0.0463(4) 0.0514(5) 0.0772(6) 0.0014(6) 0.0280(4) 0.0046(5)
S 0.0221(3) 0.0259(3) 0.0239(3) -0.0028(3) -0.0005(2) 0.0008(3)
O1 0.0253(10) 0.0478(13) 0.0326(10) -0.0080(9) 0.0041(8) -0.0045(9)
O2 0.0348(11) 0.0290(12) 0.0324(10) 0.0004(8) -0.0059(8) 0.0070(8)
O3 0.0361(11) 0.0269(12) 0.0395(11) 0.0115(9) -0.0009(8) 0.0034(9)
O4 0.0356(11) 0.0280(12) 0.0490(12) 0.0115(10) -0.0035(9) -0.0038(9)
N 0.0279(12) 0.0239(13) 0.0246(11) -0.0031(10) 0.0006(9) -0.0052(10)
C1 0.0251(11) 0.0209(13) 0.0200(10) -0.0004(12) 0.0008(8) 0.0025(12)
C2 0.0297(14) 0.0244(15) 0.0305(13) 0.0009(12) 0.0041(10) -0.0030(12)
C3 0.0354(15) 0.0336(17) 0.0255(12) 0.0073(11) 0.0003(11) 0.0100(14)
C4 0.0252(12) 0.0363(16) 0.0319(12) -0.0048(15) -0.0026(10) 0.0098(15)
C5 0.0242(13) 0.0270(17) 0.0489(17) 0.0003(14) -0.0037(11) -0.0044(12)
C6 0.0289(14) 0.0225(15) 0.0346(14) 0.0026(12) 0.0000(11) -0.0002(11)
C7 0.0356(16) 0.062(2) 0.0517(18) -0.006(2) -0.0152(13) 0.011(2)
C11 0.0268(13) 0.0179(14) 0.0224(11) -0.0003(10) -0.0006(10) -0.0027(10)
C12 0.0311(14) 0.0250(16) 0.0263(13) -0.0047(12) 0.0015(10) -0.0046(11)
C13 0.0349(15) 0.0424(19) 0.0289(14) -0.0043(13) -0.0019(11) -0.0011(14)
C14 0.0401(16) 0.054(2) 0.0424(16) -0.0108(18) 0.0012(12) -0.0115(17)
C15 0.0279(13) 0.0218(14) 0.0248(12) -0.0001(10) 0.0015(10) 0.0025(11)
C16 0.0238(13) 0.0339(17) 0.0481(15) 0.0112(17) 0.0023(11) 0.0000(15)
C17X 0.023(4) 0.036(5) 0.052(6) 0.002(4) -0.006(4) 0.003(3)
C18X 0.025(4) 0.052(6) 0.084(7) 0.003(5) -0.012(4) -0.010(3)
C19X 0.036(5) 0.100(10) 0.123(11) -0.048(9) -0.002(6) 0.037(6)
C17Y 0.027(4) 0.062(6) 0.076(6) 0.028(5) 0.004(4) 0.003(4)
C18Y 0.031(4) 0.237(18) 0.076(6) 0.031(9) -0.025(4) 0.003(7)
C19Y 0.038(3) 0.075(6) 0.095(6) 0.006(5) 0.025(3) -0.010(4)
C21 0.0306(13) 0.0235(15) 0.0216(12) -0.0010(10) -0.0019(10) -0.0058(11)
C22 0.0342(14) 0.0238(14) 0.0278(13) 0.0025(11) 0.0000(11) -0.0033(12)
C23 0.0342(15) 0.0295(17) 0.0343(14) -0.0024(13) 0.0055(11) -0.0041(12)
C24 0.0469(18) 0.0371(17) 0.0274(13) 0.0030(12) 0.0038(12) -0.0099(14)
C25 0.0559(18) 0.0292(19) 0.0264(13) 0.0066(13) -0.0057(12) -0.0063(15)
C26 0.0402(15) 0.0271(18) 0.0274(12) -0.0036(12) -0.0054(10) 0.0021(14)

loop_
_atom_type_symbol
_atom_type_description
_atom_type_scat_dispersion_real
_atom_type_scat_dispersion_imag
_atom_type_scat_source
C C 0.0181 0.0091 'International Tables Vol C Tables 4.2.6.8 and 6.1.1.4'
H H 0.0000 0.0000 'International Tables Vol C Tables 4.2.6.8 and 6.1.1.4'
N N 0.0311 0.0180 'International Tables Vol C Tables 4.2.6.8 and 6.1.1.4'
O O 0.0492 0.0322 'International Tables Vol C Tables 4.2.6.8 and 6.1.1.4'
S S 0.3331 0.5567 'International Tables Vol C Tables 4.2.6.8 and 6.1.1.4'
Cl Cl 0.3639 0.7018 'International Tables Vol C Tables 4.2.6.8 and 6.1.1.4'

loop_
_geom_angle_atom_site_label_1
_geom_angle_atom_site_label_2
_geom_angle_atom_site_label_3
_geom_angle
_geom_angle_site_symmetry_1
_geom_angle_site_symmetry_3
_geom_angle_publ_flag
O1 S O2 120.48(14) . . ?
O1 S N 105.50(13) . . ?
O2 S N 106.72(13) . . ?
O1 S C1 107.62(12) . . ?
O2 S C1 107.75(14) . . ?
N S C1 108.27(13) . . ?
C11 N S 120.0(2) . . ?
C6 C1 C2 121.1(2) . . ?
C6 C1 S 119.9(2) . . ?
C2 C1 S 119.0(2) . . ?
C1 C2 C3 118.9(3) . . ?
C4 C3 C2 121.4(3) . . ?
C3 C4 C5 118.7(2) . . ?
C3 C4 C7 120.8(3) . . ?
C5 C4 C7 120.5(3) . . ?
C4 C5 C6 121.0(3) . . ?
C1 C6 C5 118.8(3) . . ?
N C11 C15 112.3(2) . . ?
N C11 C12 109.7(2) . . ?
C15 C11 C12 107.7(2) . . ?
C13 C12 C21 112.1(2) . . ?
C13 C12 C11 111.6(2) . . ?
C21 C12 C11 109.1(2) . . ?
C14 C13 C12 123.5(3) . . ?
O3 C15 C16 120.8(2) . . ?
O3 C15 C11 122.0(2) . . ?
C16 C15 C11 117.2(2) . . ?
O4 C16 C17Y 124.3(4) . . ?
O4 C16 C15 119.1(2) . . ?
C17Y C16 C15 115.4(4) . . ?
O4 C16 C17X 120.5(4) . . ?
C15 C16 C17X 117.2(4) . . ?
C19X C17X C18X 112.2(9) . . ?
C19X C17X C16 102.0(8) . . ?
C18X C17X C16 113.1(7) . . ?
C19Y C17Y C16 112.6(6) . . ?
C19Y C17Y C18Y 112.5(9) . . ?
C16 C17Y C18Y 101.1(7) . . ?
C22 C21 C26 118.8(3) . . ?
C22 C21 C12 120.0(3) . . ?
C26 C21 C12 121.2(3) . . ?
C21 C22 C23 119.7(3) . . ?
C24 C23 C22 121.9(3) . . ?
C24 C23 Cl 118.7(2) . . ?
C22 C23 Cl 119.4(2) . . ?
C23 C24 C25 118.3(3) . . ?
C26 C25 C24 120.7(3) . . ?
C25 C26 C21 120.5(3) . . ?

loop_
_geom_bond_atom_site_label_1
_geom_bond_atom_site_label_2
_geom_bond_distance
_geom_bond_site_symmetry_2
_geom_bond_publ_flag
Cl C23 1.745(3) . ?
S O1 1.425(2) . ?
S O2 1.430(2) . ?
S N 1.625(2) . ?
S C1 1.762(2) . ?
O3 C15 1.199(4) . ?
O4 C16 1.195(4) . ?
N C11 1.460(3) . ?
C1 C6 1.385(4) . ?
C1 C2 1.388(4) . ?
C2 C3 1.390(4) . ?
C3 C4 1.379(5) . ?
C4 C5 1.394(5) . ?
C4 C7 1.508(4) . ?
C5 C6 1.394(4) . ?
C11 C15 1.535(4) . ?
C11 C12 1.559(3) . ?
C12 C13 1.496(4) . ?
C12 C21 1.528(4) . ?
C13 C14 1.320(6) . ?
C15 C16 1.533(4) . ?
C16 C17Y 1.521(8) . ?
C16 C17X 1.585(9) . ?
C17X C19X 1.526(12) . ?
C17X C18X 1.527(11) . ?
C17Y C19Y 1.509(10) . ?
C17Y C18Y 1.527(12) . ?
C21 C22 1.385(4) . ?
C21 C26 1.396(4) . ?
C22 C23 1.385(4) . ?
C23 C24 1.374(5) . ?
C24 C25 1.386(5) . ?
C25 C26 1.381(4) . ?

loop_
_geom_torsion_atom_site_label_1
_geom_torsion_atom_site_label_2
_geom_torsion_atom_site_label_3
_geom_torsion_atom_site_label_4
_geom_torsion
_geom_torsion_site_symmetry_1
_geom_torsion_site_symmetry_2
_geom_torsion_site_symmetry_3
_geom_torsion_site_symmetry_4
_geom_torsion_publ_flag
O1 S N C11 -172.5(2) . . . . ?
O2 S N C11 -43.2(2) . . . . ?
C1 S N C11 72.5(2) . . . . ?
O1 S C1 C6 142.8(2) . . . . ?
O2 S C1 C6 11.5(3) . . . . ?
N S C1 C6 -103.6(2) . . . . ?
O1 S C1 C2 -38.3(3) . . . . ?
O2 S C1 C2 -169.7(2) . . . . ?
N S C1 C2 75.3(2) . . . . ?
C6 C1 C2 C3 -0.9(4) . . . . ?
S C1 C2 C3 -179.8(2) . . . . ?
C1 C2 C3 C4 0.1(4) . . . . ?
C2 C3 C4 C5 0.2(4) . . . . ?
C2 C3 C4 C7 -177.5(3) . . . . ?
C3 C4 C5 C6 0.4(4) . . . . ?
C7 C4 C5 C6 178.1(3) . . . . ?
C2 C1 C6 C5 1.4(4) . . . . ?
S C1 C6 C5 -179.7(2) . . . . ?
C4 C5 C6 C1 -1.2(4) . . . . ?
S N C11 C15 -78.3(3) . . . . ?
S N C11 C12 162.04(19) . . . . ?
N C11 C12 C13 -48.4(3) . . . . ?
C15 C11 C12 C13 -170.8(2) . . . . ?
N C11 C12 C21 -172.8(2) . . . . ?
C15 C11 C12 C21 64.8(3) . . . . ?
C21 C12 C13 C14 -125.1(3) . . . . ?
C11 C12 C13 C14 112.1(3) . . . . ?
N C11 C15 O3 -39.0(4) . . . . ?
C12 C11 C15 O3 81.8(3) . . . . ?
N C11 C15 C16 139.8(3) . . . . ?
C12 C11 C15 C16 -99.4(3) . . . . ?
O3 C15 C16 O4 166.3(3) . . . . ?
C11 C15 C16 O4 -12.4(4) . . . . ?
O3 C15 C16 C17Y -25.7(6) . . . . ?
C11 C15 C16 C17Y 155.6(5) . . . . ?
O3 C15 C16 C17X 6.1(6) . . . . ?
C11 C15 C16 C17X -172.7(5) . . . . ?
O4 C16 C17X C19X 113.1(9) . . . . ?
C15 C16 C17X C19X -86.9(9) . . . . ?
O4 C16 C17X C18X -7.6(11) . . . . ?
C15 C16 C17X C18X 152.3(7) . . . . ?
O4 C16 C17Y C19Y 17.4(12) . . . . ?
C15 C16 C17Y C19Y -149.9(7) . . . . ?
O4 C16 C17Y C18Y -102.9(9) . . . . ?
C15 C16 C17Y C18Y 89.8(9) . . . . ?
C13 C12 C21 C22 128.2(3) . . . . ?
C11 C12 C21 C22 -107.6(3) . . . . ?
C13 C12 C21 C26 -53.0(4) . . . . ?
C11 C12 C21 C26 71.1(3) . . . . ?
C26 C21 C22 C23 0.8(4) . . . . ?
C12 C21 C22 C23 179.6(3) . . . . ?
C21 C22 C23 C24 -0.1(4) . . . . ?
C21 C22 C23 Cl 179.3(2) . . . . ?
C22 C23 C24 C25 -0.3(5) . . . . ?
Cl C23 C24 C25 -179.7(2) . . . . ?
C23 C24 C25 C26 -0.1(5) . . . . ?
C24 C25 C26 C21 0.8(4) . . . . ?
C22 C21 C26 C25 -1.2(4) . . . . ?
C12 C21 C26 C25 -179.9(3) . . . . ?
